data_7038362
loop_
_publ_author_name
'Tan, Xiao-Feng'
'Zhou, Jian'
'Fu, Lianshe'
'Xiao, Hong-Ping'
'Zou, Hua-Hong'
'Tang, Qiuling'

_publ_section_title
;
 A series of new lanthanide fumarates displaying three types of 3-D
 frameworks.
;
_journal_issue 12
_journal_name_full 'Dalton transactions (Cambridge, England : 2003)'
_journal_page_first 5253
_journal_page_last 5261
_journal_paper_doi 10.1039/c6dt00205f
_journal_volume 45
_journal_year 2016
_chemical_formula_moiety 'C6 H7 Ho O8'
_chemical_formula_sum 'C6 H7 Ho O8'
_chemical_formula_weight 372.05
_chemical_name_systematic
; 
 ? 
;
_space_group_IT_number 14
_symmetry_cell_setting monoclinic
_symmetry_space_group_name_Hall '-P 2yn'
_symmetry_space_group_name_H-M 'P 1 21/n 1'
_atom_sites_solution_hydrogens geom
_atom_sites_solution_primary direct
_atom_sites_solution_secondary difmap
_audit_creation_method SHELXL-97
_audit_update_record
;
2016-01-12 deposited with the CCDC.
2016-02-08 downloaded from the CCDC.
;
_cell_angle_alpha 90.00
_cell_angle_beta 91.566(2)
_cell_angle_gamma 90.00
_cell_formula_units_Z 4
_cell_length_a 9.4773(10)
_cell_length_b 8.1182(9)
_cell_length_c 12.2797(13)
_cell_measurement_reflns_used 1649
_cell_measurement_temperature 296(2)
_cell_measurement_theta_max 25.09
_cell_measurement_theta_min 2.68
_cell_volume 944.43(18)
_computing_structure_refinement 'SHELXL-97 (Sheldrick, 1997)'
_computing_structure_solution 'SHELXS-97 (Sheldrick, 1990)'
_diffrn_ambient_temperature 296(2)
_diffrn_detector_area_resol_mean 7.31
_diffrn_measured_fraction_theta_full 0.978
_diffrn_measured_fraction_theta_max 0.978
_diffrn_measurement_device_type 'Rigaku Mercury'
_diffrn_measurement_method \w
_diffrn_radiation_monochromator graphite
_diffrn_radiation_source 'fine-focus sealed tube'
_diffrn_radiation_type MoK\a
_diffrn_radiation_wavelength 0.71073
_diffrn_reflns_av_R_equivalents 0.0324
_diffrn_reflns_av_sigmaI/netI 0.0333
_diffrn_reflns_limit_h_max 11
_diffrn_reflns_limit_h_min -9
_diffrn_reflns_limit_k_max 9
_diffrn_reflns_limit_k_min -8
_diffrn_reflns_limit_l_max 14
_diffrn_reflns_limit_l_min -14
_diffrn_reflns_number 4920
_diffrn_reflns_theta_full 25.09
_diffrn_reflns_theta_max 25.09
_diffrn_reflns_theta_min 2.68
_exptl_absorpt_coefficient_mu 8.400
_exptl_absorpt_correction_T_max 0.2546
_exptl_absorpt_correction_T_min 0.1558
_exptl_absorpt_correction_type multi-scan
_exptl_absorpt_process_details 'Jacobson, R. (1998) Private communication'
_exptl_crystal_colour red
_exptl_crystal_density_diffrn 2.617
_exptl_crystal_density_method 'not measured'
_exptl_crystal_description block
_exptl_crystal_F_000 696
_exptl_crystal_size_max 0.11
_exptl_crystal_size_mid 0.09
_exptl_crystal_size_min 0.07
_refine_diff_density_max 1.568
_refine_diff_density_min -2.365
_refine_diff_density_rms 0.256
_refine_ls_extinction_method none
_refine_ls_goodness_of_fit_ref 1.124
_refine_ls_hydrogen_treatment mixed
_refine_ls_matrix_type full
_refine_ls_number_parameters 160
_refine_ls_number_reflns 1649
_refine_ls_number_restraints 4
_refine_ls_restrained_S_all 1.122
_refine_ls_R_factor_all 0.0300
_refine_ls_R_factor_gt 0.0285
_refine_ls_shift/su_max 0.001
_refine_ls_shift/su_mean 0.000
_refine_ls_structure_factor_coef Fsqd
_refine_ls_weighting_details 'calc w=1/[\s^2^(Fo^2^)+(0.0413P)^2^+3.1969P] where P=(Fo^2^+2Fc^2^)/3'
_refine_ls_weighting_scheme calc
_refine_ls_wR_factor_gt 0.0724
_refine_ls_wR_factor_ref 0.0734
_reflns_number_gt 1570
_reflns_number_total 1649
_reflns_threshold_expression >2sigma(I)
_cod_data_source_file c6dt00205f2.cif
_cod_data_source_block 3b
_cod_depositor_comments 'Adding full bibliography for 7038358--7038364.cif.'
_cod_original_sg_symbol_H-M 'P 21/n'
_cod_database_code 7038362

loop_
_symmetry_equiv_pos_as_xyz
'x, y, z'
'-x+1/2, y+1/2, -z+1/2'
'-x, -y, -z'
'x-1/2, -y-1/2, z-1/2'

loop_
_atom_site_label
_atom_site_type_symbol
_atom_site_fract_x
_atom_site_fract_y
_atom_site_fract_z
_atom_site_U_iso_or_equiv
_atom_site_adp_type
_atom_site_occupancy
_atom_site_symmetry_multiplicity
_atom_site_calc_flag
_atom_site_refinement_flags
Ho1 Ho 0.30932(3) 0.05653(3) 0.580854(17) 0.00330(13) Uani 1 1 d .
O1 O 0.5188(4) 0.1684(5) 0.6461(3) 0.0121(9) Uani 1 1 d .
O1W O 0.1081(4) -0.1051(5) 0.6328(3) 0.0118(9) Uani 1 1 d D
O2W O 0.2613(4) 0.1119(5) 0.7646(3) 0.0089(8) Uani 1 1 d D
O2 O 0.7164(4) 0.1437(5) 0.5511(3) 0.0129(9) Uani 1 1 d .
O3 O 1.0797(4) 0.3403(5) 0.8226(3) 0.0085(8) Uani 1 1 d .
O4 O 0.8890(4) 0.3341(5) 0.9235(3) 0.0135(9) Uani 1 1 d .
O5 O 0.2561(5) 0.3519(5) 0.5963(3) 0.0122(9) Uani 1 1 d .
O6 O 0.0975(4) 0.2012(5) 0.5125(3) 0.0138(9) Uani 1 1 d .
C1 C 0.6505(6) 0.1831(7) 0.6350(4) 0.0082(12) Uani 1 1 d .
C2 C 0.7324(6) 0.2499(7) 0.7302(5) 0.0094(12) Uani 1 1 d .
H2 H 0.674(7) 0.292(8) 0.785(5) 0.009(16) Uiso 1 1 d .
C3 C 0.8704(7) 0.2332(7) 0.7423(5) 0.0113(12) Uani 1 1 d .
H3 H 0.928(8) 0.186(9) 0.695(6) 0.03(2) Uiso 1 1 d .
C4 C 0.9503(6) 0.3046(7) 0.8365(4) 0.0072(11) Uani 1 1 d .
C5 C 0.1430(6) 0.3404(7) 0.5406(4) 0.0084(12) Uani 1 1 d .
C6 C 0.0686(7) 0.4972(8) 0.5088(5) 0.0140(12) Uani 1 1 d .
H6A H 0.1212 0.5931 0.5014 0.017 Uiso 1 1 calc R
H2WB H 0.184(4) 0.160(8) 0.782(5) 0.015(18) Uiso 1 1 d D
H1WB H 0.125(8) -0.191(6) 0.672(5) 0.03(2) Uiso 1 1 d D
H2WA H 0.243(8) 0.032(6) 0.808(5) 0.02(2) Uiso 1 1 d D
H1WA H 0.043(7) -0.120(12) 0.584(5) 0.05(3) Uiso 1 1 d D

loop_
_atom_site_aniso_label
_atom_site_aniso_U_11
_atom_site_aniso_U_22
_atom_site_aniso_U_33
_atom_site_aniso_U_23
_atom_site_aniso_U_13
_atom_site_aniso_U_12
Ho1 0.0018(2) 0.00599(18) 0.00206(17) 0.00037(8) -0.00019(11) 0.00089(8)
O1 0.006(2) 0.015(2) 0.015(2) -0.0019(17) -0.0024(16) -0.0008(18)
O1W 0.008(2) 0.014(2) 0.013(2) 0.0024(18) -0.0042(17) -0.0026(19)
O2W 0.010(2) 0.008(2) 0.009(2) 0.0007(16) 0.0026(17) 0.0015(18)
O2 0.012(2) 0.019(2) 0.009(2) -0.0051(16) 0.0006(16) -0.0050(18)
O3 0.003(2) 0.0102(19) 0.0120(19) -0.0016(15) 0.0007(15) -0.0023(16)
O4 0.012(2) 0.021(2) 0.007(2) -0.0045(17) 0.0023(16) -0.0007(18)
O5 0.016(2) 0.010(2) 0.010(2) 0.0004(15) -0.0021(17) -0.0012(17)
O6 0.009(2) 0.016(2) 0.017(2) 0.0024(17) -0.0033(17) 0.0030(17)
C1 0.010(3) 0.007(3) 0.008(3) -0.001(2) 0.000(2) -0.002(2)
C2 0.010(3) 0.011(3) 0.007(3) -0.003(2) 0.002(2) 0.000(2)
C3 0.010(3) 0.017(3) 0.007(3) -0.003(2) 0.003(2) -0.004(3)
C4 0.007(3) 0.005(3) 0.009(3) 0.000(2) 0.002(2) 0.001(2)
C5 0.009(3) 0.012(3) 0.004(2) 0.001(2) 0.004(2) 0.005(2)
C6 0.016(3) 0.015(3) 0.011(3) 0.000(2) -0.001(2) 0.001(3)

loop_
_atom_type_symbol
_atom_type_description
_atom_type_scat_dispersion_real
_atom_type_scat_dispersion_imag
_atom_type_scat_source
C C 0.0033 0.0016 'International Tables Vol C Tables 4.2.6.8 and 6.1.1.4'
H H 0.0000 0.0000 'International Tables Vol C Tables 4.2.6.8 and 6.1.1.4'
O O 0.0106 0.0060 'International Tables Vol C Tables 4.2.6.8 and 6.1.1.4'
Ho Ho -0.2175 4.6783 'International Tables Vol C Tables 4.2.6.8 and 6.1.1.4'

loop_
_geom_angle_atom_site_label_1
_geom_angle_atom_site_label_2
_geom_angle_atom_site_label_3
_geom_angle
_geom_angle_site_symmetry_1
_geom_angle_site_symmetry_3
O4 Ho1 O2 73.09(15) 4_565 3_656
O4 Ho1 O1 80.74(15) 4_565 .
O2 Ho1 O1 126.58(14) 3_656 .
O4 Ho1 O3 124.48(14) 4_565 2_646
O2 Ho1 O3 82.25(14) 3_656 2_646
O1 Ho1 O3 75.53(14) . 2_646
O4 Ho1 O2W 144.70(15) 4_565 .
O2 Ho1 O2W 142.04(14) 3_656 .
O1 Ho1 O2W 77.24(14) . .
O3 Ho1 O2W 75.81(14) 2_646 .
O4 Ho1 O1W 136.00(14) 4_565 .
O2 Ho1 O1W 74.51(14) 3_656 .
O1 Ho1 O1W 143.18(14) . .
O3 Ho1 O1W 78.84(14) 2_646 .
O2W Ho1 O1W 71.12(14) . .
O4 Ho1 O6 79.04(15) 4_565 .
O2 Ho1 O6 91.55(14) 3_656 .
O1 Ho1 O6 128.21(15) . .
O3 Ho1 O6 151.69(14) 2_646 .
O2W Ho1 O6 93.37(14) . .
O1W Ho1 O6 72.89(14) . .
O4 Ho1 O5 76.02(14) 4_565 .
O2 Ho1 O5 136.43(14) 3_656 .
O1 Ho1 O5 76.44(14) . .
O3 Ho1 O5 141.20(13) 2_646 .
O2W Ho1 O5 72.23(13) . .
O1W Ho1 O5 110.14(15) . .
O6 Ho1 O5 52.56(14) . .
O4 Ho1 C5 74.32(15) 4_565 .
O2 Ho1 C5 113.85(15) 3_656 .
O1 Ho1 C5 102.13(16) . .
O3 Ho1 C5 159.43(14) 2_646 .
O2W Ho1 C5 83.72(14) . .
O1W Ho1 C5 92.78(16) . .
O6 Ho1 C5 26.28(16) . .
O5 Ho1 C5 26.39(15) . .
C1 O1 Ho1 147.4(4) . .
Ho1 O1W H1WB 117(5) . .
Ho1 O1W H1WA 117(6) . .
H1WB O1W H1WA 113(8) . .
Ho1 O2W H2WB 120(5) . .
Ho1 O2W H2WA 120(5) . .
H2WB O2W H2WA 91(7) . .
C1 O2 Ho1 135.1(4) . 3_656
C4 O3 Ho1 121.3(3) . 2_656
C4 O4 Ho1 166.2(4) . 4_666
C5 O5 Ho1 93.4(3) . .
C5 O6 Ho1 93.7(3) . .
O2 C1 O1 125.2(5) . .
O2 C1 C2 118.3(5) . .
O1 C1 C2 116.4(5) . .
C3 C2 C1 123.1(5) . .
C3 C2 H2 124(4) . .
C1 C2 H2 113(4) . .
C2 C3 C4 122.1(5) . .
C2 C3 H3 126(5) . .
C4 C3 H3 112(5) . .
O4 C4 O3 122.8(5) . .
O4 C4 C3 120.0(5) . .
O3 C4 C3 117.1(5) . .
O6 C5 O5 119.9(5) . .
O6 C5 C6 122.4(5) . .
O5 C5 C6 117.7(5) . .
O6 C5 Ho1 60.0(3) . .
O5 C5 Ho1 60.2(3) . .
C6 C5 Ho1 172.6(4) . .
C6 C6 C5 121.9(8) 3_566 .
C6 C6 H6A 119.1 3_566 .
C5 C6 H6A 119.1 . .

loop_
_geom_bond_atom_site_label_1
_geom_bond_atom_site_label_2
_geom_bond_distance
_geom_bond_site_symmetry_2
Ho1 O4 2.274(4) 4_565
Ho1 O2 2.303(4) 3_656
Ho1 O1 2.306(4) .
Ho1 O3 2.351(4) 2_646
Ho1 O2W 2.357(4) .
Ho1 O1W 2.415(4) .
Ho1 O6 2.454(4) .
Ho1 O5 2.459(4) .
Ho1 C5 2.828(6) .
O1 C1 1.265(7) .
O1W H1WB 0.859(10) .
O1W H1WA 0.859(10) .
O2W H2WB 0.859(10) .
O2W H2WA 0.861(10) .
O2 C1 1.261(7) .
O2 Ho1 2.303(4) 3_656
O3 C4 1.276(7) .
O3 Ho1 2.351(4) 2_656
O4 C4 1.253(7) .
O4 Ho1 2.274(4) 4_666
O5 C5 1.259(7) .
O6 C5 1.254(7) .
C1 C2 1.488(8) .
C2 C3 1.319(9) .
C2 H2 0.95(6) .
C3 C4 1.483(8) .
C3 H3 0.89(8) .
C5 C6 1.502(9) .
C6 C6 1.313(13) 3_566
C6 H6A 0.9300 .
